data_4514679
loop_
_publ_author_name
'Jia, Tao'
'Smith, Marshall J.'
'Pulis, Alexander P.'
'Perry, Gregory J. P.'
'Procter, David J.'

_publ_section_title
;
 Enantioselective and Regioselective Copper-Catalyzed Borocyanation of
 1-Aryl-1,3-Butadienes
;
_journal_issue 8
_journal_name_full 'ACS Catalysis'
_journal_page_first 6744
_journal_paper_doi 10.1021/acscatal.9b01911
_journal_volume 9
_journal_year 2019
_chemical_absolute_configuration ad
_chemical_formula_moiety 'C17 H21 B Br N O2'
_chemical_formula_sum 'C17 H21 B Br N O2'
_chemical_formula_weight 362.07
_space_group_crystal_system monoclinic
_space_group_IT_number 4
_space_group_name_Hall 'P 2yb'
_space_group_name_H-M_alt 'P 1 21 1'
_symmetry_space_group_name_Hall 'P 2yb'
_symmetry_space_group_name_H-M 'P 1 21 1'
_atom_sites_solution_hydrogens geom
_atom_sites_solution_primary dual
_audit_creation_date 2019-01-24
_audit_creation_method
;
Olex2 1.2
(compiled 2018.05.29 svn.r3508 for OlexSys, GUI svn.r5506)
;
_cell_angle_alpha 90
_cell_angle_beta 91.376(3)
_cell_angle_gamma 90
_cell_formula_units_Z 4
_cell_length_a 11.3502(4)
_cell_length_b 7.4500(2)
_cell_length_c 20.6376(6)
_cell_measurement_reflns_used 12081
_cell_measurement_temperature 100.03(15)
_cell_measurement_theta_max 28.4390
_cell_measurement_theta_min 1.7870
_cell_volume 1744.59(9)
_computing_cell_refinement 'CrysAlisPro 1.171.40.35a (Rigaku OD, 2018)'
_computing_data_collection 'CrysAlisPro 1.171.40.35a (Rigaku OD, 2018)'
_computing_data_reduction 'CrysAlisPro 1.171.40.35a (Rigaku OD, 2018)'
_computing_molecular_graphics 'Olex2 (Dolomanov et al., 2009)'
_computing_publication_material 'Olex2 (Dolomanov et al., 2009)'
_computing_structure_refinement 'ShelXL (Sheldrick, 2015)'
_computing_structure_solution 'ShelXT (Sheldrick, 2015)'
_diffrn_ambient_environment N~2~
_diffrn_ambient_temperature 100.03(15)
_diffrn_detector 'CCD plate'
_diffrn_detector_area_resol_mean 10.0000
_diffrn_measured_fraction_theta_full 1.000
_diffrn_measured_fraction_theta_max 0.877
_diffrn_measurement_details
;
List of Runs (angles in degrees, time in seconds):

  # Type    Start    End  Width  t~exp~   \w     \q     \k     \f   Frames
--------------------------------------------------------------------------
  1  \w    -24.00  52.00   1.00    2.00    --    7.50  22.00-109.00   76
  2  \w    -81.00  95.00   1.00    2.00    --    7.50  40.00 120.00  176
  3  \w    -79.00  94.00   1.00    2.00    --    7.50  60.00-180.00  173
  4  \w    -76.00 -48.00   1.00    2.00    --    7.50  10.00   0.00   28
  5  \w     25.00  50.00   1.00    2.00    --    7.50  10.00   0.00   25
  6  \w     58.00  96.00   1.00    2.00    --    7.50  60.00 150.00   38
  7  \w    -33.00  -8.00   1.00    2.00    --    7.50  10.00  30.00   25
  8  \w     58.00  83.00   1.00    2.00    --    7.50  22.00-109.00   25
;
_diffrn_measurement_device 'four-circle diffractometer'
_diffrn_measurement_device_type 'XtaLAB AFC11 (RINC): quarter-chi single'
_diffrn_measurement_method '\w scans'
_diffrn_orient_matrix_type 'CrysAlisPro convention (1999,Acta A55,543-557)'
_diffrn_orient_matrix_UB_11 -0.0424750000
_diffrn_orient_matrix_UB_12 0.0340363000
_diffrn_orient_matrix_UB_13 0.0214863000
_diffrn_orient_matrix_UB_21 0.0403684000
_diffrn_orient_matrix_UB_22 -0.0115671000
_diffrn_orient_matrix_UB_23 0.0264237000
_diffrn_orient_matrix_UB_31 0.0217562000
_diffrn_orient_matrix_UB_32 0.0881594000
_diffrn_orient_matrix_UB_33 -0.0047163000
_diffrn_radiation_monochromator mirror
_diffrn_radiation_probe x-ray
_diffrn_radiation_type MoK\a
_diffrn_radiation_wavelength 0.71073
_diffrn_reflns_av_R_equivalents 0.0547
_diffrn_reflns_av_unetI/netI 0.0597
_diffrn_reflns_Laue_measured_fraction_full 1.000
_diffrn_reflns_Laue_measured_fraction_max 0.877
_diffrn_reflns_limit_h_max 15
_diffrn_reflns_limit_h_min -15
_diffrn_reflns_limit_k_max 10
_diffrn_reflns_limit_k_min -10
_diffrn_reflns_limit_l_max 27
_diffrn_reflns_limit_l_min -29
_diffrn_reflns_number 29396
_diffrn_reflns_point_group_measured_fraction_full 1.000
_diffrn_reflns_point_group_measured_fraction_max 0.826
_diffrn_reflns_theta_full 25.242
_diffrn_reflns_theta_max 30.409
_diffrn_reflns_theta_min 1.795
_diffrn_source 'Rotating-anode X-ray tube (dual wavelength)'
_diffrn_source_type 'Rigaku (Mo) X-ray DW Source'
_exptl_absorpt_coefficient_mu 2.362
_exptl_absorpt_correction_T_max 1.00000
_exptl_absorpt_correction_T_min 0.38068
_exptl_absorpt_correction_type multi-scan
_exptl_absorpt_process_details
;
CrysAlisPro 1.171.40.35a (Rigaku Oxford Diffraction, 2018)
Empirical absorption correction using spherical harmonics,
 implemented in SCALE3 ABSPACK scaling algorithm.
;
_exptl_crystal_colour 'clear colourless'
_exptl_crystal_colour_lustre clear
_exptl_crystal_colour_primary colourless
_exptl_crystal_density_diffrn 1.378
_exptl_crystal_description block
_exptl_crystal_F_000 744
_exptl_crystal_size_max 0.452
_exptl_crystal_size_mid 0.266
_exptl_crystal_size_min 0.07
_refine_diff_density_max 0.790
_refine_diff_density_min -0.448
_refine_diff_density_rms 0.067
_refine_ls_abs_structure_details
;
 Flack x determined using 2816 quotients [(I+)-(I-)]/[(I+)+(I-)]
 (Parsons, Flack and Wagner, Acta Cryst. B69 (2013) 249-259).
;
_refine_ls_abs_structure_Flack 0.002(6)
_refine_ls_extinction_method none
_refine_ls_goodness_of_fit_ref 1.051
_refine_ls_hydrogen_treatment constr
_refine_ls_matrix_type full
_refine_ls_number_parameters 405
_refine_ls_number_reflns 8734
_refine_ls_number_restraints 1
_refine_ls_restrained_S_all 1.051
_refine_ls_R_factor_all 0.0536
_refine_ls_R_factor_gt 0.0407
_refine_ls_shift/su_max 0.001
_refine_ls_shift/su_mean 0.000
_refine_ls_structure_factor_coef Fsqd
_refine_ls_weighting_details 'w=1/[\s^2^(Fo^2^)+(0.0315P)^2^+0.8322P] where P=(Fo^2^+2Fc^2^)/3'
_refine_ls_weighting_scheme calc
_refine_ls_wR_factor_gt 0.0861
_refine_ls_wR_factor_ref 0.0894
_reflns_Friedel_coverage 0.759
_reflns_Friedel_fraction_full 1.000
_reflns_Friedel_fraction_max 0.767
_reflns_number_gt 7380
_reflns_number_total 8734
_reflns_threshold_expression 'I > 2\s(I)'
_cod_data_source_file cs9b01911_si_002.cif
_cod_data_source_block s5394l
_cod_database_code 4514679
_shelx_shelxl_version_number 2018/1
_shelx_space_group_comment
;
The symmetry employed for this shelxl refinement is uniquely defined
by the following loop, which should always be used as a source of
symmetry information in preference to the above space-group names.
They are only intended as comments.
;
_shelx_estimated_absorpt_t_max 0.852
_shelx_estimated_absorpt_t_min 0.415
_diffrn_oxdiff_digest_frames
;
016b6daed9cced4fa0bdaa9ca578c662cc000287db9
;
_reflns_odcompleteness_completeness 99.95
_reflns_odcompleteness_iscentric 1
_reflns_odcompleteness_theta 26.32
_olex2_refinement_description
;
1. Fixed Uiso
 At 1.2 times of:
  All C(H) groups, All C(H,H) groups
 At 1.5 times of:
  All C(H,H,H) groups
2.a Ternary CH refined with riding coordinates:
 C9(H9), C26(H26)
2.b Secondary CH2 refined with riding coordinates:
 C11(H11A,H11B), C28(H28A,H28B)
2.c Aromatic/amide H refined with riding coordinates:
 C2(H2), C3(H3), C5(H5), C6(H6), C7(H7), C8(H8), C19(H19), C20(H20), C22(H22),
 C23(H23), C24(H24), C25(H25)
2.d Idealised Me refined as rotating group:
 C14(H14A,H14B,H14C), C15(H15A,H15B,H15C), C16(H16A,H16B,H16C), C17(H17A,H17B,
 H17C), C31(H31A,H31B,H31C), C32(H32A,H32B,H32C), C33(H33A,H33B,H33C), C34(H34A,
 H34B,H34C)
;
_olex2_submission_special_instructions 'No special instructions were received'
_oxdiff_exptl_absorpt_empirical_details
;
Empirical correction (ABSPACK) includes:
- Absorption correction using spherical harmonics
- Frame scaling
;
_oxdiff_exptl_absorpt_empirical_full_max 1.629
_oxdiff_exptl_absorpt_empirical_full_min 0.645

loop_
_space_group_symop_operation_xyz
'x, y, z'
'-x, y+1/2, -z'

loop_
_atom_site_label
_atom_site_type_symbol
_atom_site_fract_x
_atom_site_fract_y
_atom_site_fract_z
_atom_site_U_iso_or_equiv
_atom_site_adp_type
_atom_site_occupancy
_atom_site_site_symmetry_order
_atom_site_calc_flag
_atom_site_refinement_flags_posn
Br1 Br 0.64024(4) -0.18957(6) 0.13968(2) 0.03170(12) Uani 1 1 d .
O1 O 0.9297(2) 0.6733(4) 0.45984(12) 0.0228(6) Uani 1 1 d .
O2 O 0.8291(2) 0.7876(4) 0.37216(12) 0.0220(6) Uani 1 1 d .
N1 N 0.4096(3) 0.6178(6) 0.4919(2) 0.0395(10) Uani 1 1 d .
C1 C 0.6325(4) 0.0142(6) 0.1951(2) 0.0264(9) Uani 1 1 d .
C2 C 0.6629(4) -0.0055(6) 0.2601(2) 0.0272(9) Uani 1 1 d .
H2 H 0.687069 -0.116341 0.276345 0.033 Uiso 1 1 calc R
C3 C 0.6567(4) 0.1427(6) 0.3007(2) 0.0270(10) Uani 1 1 d .
H3 H 0.676927 0.130772 0.344470 0.032 Uiso 1 1 calc R
C4 C 0.6207(3) 0.3088(7) 0.27673(19) 0.0251(8) Uani 1 1 d .
C5 C 0.5925(3) 0.3241(7) 0.2107(2) 0.0279(9) Uani 1 1 d .
H5 H 0.570046 0.435047 0.193811 0.033 Uiso 1 1 calc R
C6 C 0.5976(4) 0.1768(7) 0.16992(19) 0.0285(9) Uani 1 1 d .
H6 H 0.577664 0.187869 0.126131 0.034 Uiso 1 1 calc R
C7 C 0.6111(4) 0.4696(6) 0.3182(2) 0.0247(9) Uani 1 1 d .
H7 H 0.605532 0.579638 0.297099 0.030 Uiso 1 1 calc R
C8 C 0.6096(3) 0.4730(6) 0.3821(2) 0.0252(9) Uani 1 1 d .
H8 H 0.615785 0.364277 0.404059 0.030 Uiso 1 1 calc R
C9 C 0.5985(3) 0.6409(6) 0.42158(19) 0.0235(9) Uani 1 1 d .
H9 H 0.590806 0.743273 0.391969 0.028 Uiso 1 1 calc R
C10 C 0.4911(4) 0.6307(6) 0.4608(2) 0.0294(10) Uani 1 1 d .
C11 C 0.7053(3) 0.6737(7) 0.46761(18) 0.0247(8) Uani 1 1 d .
H11A H 0.716040 0.569468 0.495296 0.030 Uiso 1 1 calc R
H11B H 0.688359 0.775409 0.495216 0.030 Uiso 1 1 calc R
C12 C 1.0182(3) 0.7035(6) 0.41066(18) 0.0235(8) Uani 1 1 d .
C13 C 0.9533(3) 0.8322(6) 0.36253(18) 0.0225(8) Uani 1 1 d .
C14 C 0.9798(4) 0.8031(8) 0.29161(19) 0.0328(9) Uani 1 1 d .
H14A H 0.959551 0.682304 0.279510 0.049 Uiso 1 1 calc GR
H14B H 1.062190 0.822715 0.284918 0.049 Uiso 1 1 calc GR
H14C H 0.934368 0.885712 0.265512 0.049 Uiso 1 1 calc GR
C15 C 0.9683(4) 1.0294(6) 0.3801(2) 0.0300(10) Uani 1 1 d .
H15A H 0.913870 1.100214 0.354562 0.045 Uiso 1 1 calc GR
H15B H 1.047407 1.066413 0.371514 0.045 Uiso 1 1 calc GR
H15C H 0.953019 1.045924 0.425242 0.045 Uiso 1 1 calc GR
C16 C 1.1267(3) 0.7815(7) 0.4442(2) 0.0321(10) Uani 1 1 d .
H16A H 1.104328 0.881227 0.470622 0.048 Uiso 1 1 calc GR
H16B H 1.180928 0.821464 0.412212 0.048 Uiso 1 1 calc GR
H16C H 1.163696 0.691224 0.470891 0.048 Uiso 1 1 calc GR
C17 C 1.0442(4) 0.5194(7) 0.3823(2) 0.0366(11) Uani 1 1 d .
H17A H 1.070239 0.439898 0.416350 0.055 Uiso 1 1 calc GR
H17B H 1.104697 0.530064 0.350837 0.055 Uiso 1 1 calc GR
H17C H 0.973938 0.472029 0.361860 0.055 Uiso 1 1 calc GR
B1 B 0.8231(4) 0.7108(6) 0.4319(2) 0.0203(9) Uani 1 1 d .
Br2 Br 0.33393(4) 1.18923(7) 0.35925(2) 0.04087(14) Uani 1 1 d .
O3 O 0.0714(2) 0.3930(4) 0.04106(13) 0.0230(6) Uani 1 1 d .
O4 O 0.1211(2) 0.2503(4) 0.13520(13) 0.0262(7) Uani 1 1 d .
N2 N 0.5647(3) 0.4427(6) 0.0125(2) 0.0372(9) Uani 1 1 d .
C18 C 0.3258(4) 1.0055(7) 0.2964(2) 0.0273(9) Uani 1 1 d .
C19 C 0.3518(3) 0.8295(9) 0.3132(2) 0.0341(11) Uani 1 1 d .
H19 H 0.373748 0.800945 0.355670 0.041 Uiso 1 1 calc R
C20 C 0.3451(3) 0.6971(7) 0.2668(2) 0.0325(10) Uani 1 1 d .
H20 H 0.360475 0.578709 0.278514 0.039 Uiso 1 1 calc R
C21 C 0.3160(4) 0.7371(6) 0.2027(2) 0.0238(9) Uani 1 1 d .
C22 C 0.2868(4) 0.9146(6) 0.1879(2) 0.0287(10) Uani 1 1 d .
H22 H 0.263219 0.943226 0.145688 0.034 Uiso 1 1 calc R
C23 C 0.2917(4) 1.0481(6) 0.2337(2) 0.0276(9) Uani 1 1 d .
H23 H 0.272451 1.165584 0.222527 0.033 Uiso 1 1 calc R
C24 C 0.3182(4) 0.5957(6) 0.1525(2) 0.0292(10) Uani 1 1 d .
H24 H 0.306750 0.477831 0.165761 0.035 Uiso 1 1 calc R
C25 C 0.3350(3) 0.6236(6) 0.0904(2) 0.0280(9) Uani 1 1 d .
H25 H 0.344186 0.742058 0.077178 0.034 Uiso 1 1 calc R
C26 C 0.3408(4) 0.4806(6) 0.0387(2) 0.0275(9) Uani 1 1 d .
H26 H 0.297931 0.523479 -0.000019 0.033 Uiso 1 1 calc R
C27 C 0.4673(4) 0.4582(6) 0.0227(2) 0.0332(10) Uani 1 1 d .
C28 C 0.2903(3) 0.2976(7) 0.0578(2) 0.0308(9) Uani 1 1 d .
H28A H 0.336727 0.248137 0.093597 0.037 Uiso 1 1 calc R
H28B H 0.295136 0.215594 0.021451 0.037 Uiso 1 1 calc R
C29 C -0.0322(3) 0.4074(6) 0.0818(2) 0.0234(8) Uani 1 1 d .
C30 C -0.0076(4) 0.2628(5) 0.1348(2) 0.0226(9) Uani 1 1 d .
C31 C -0.0445(4) 0.3126(8) 0.2025(2) 0.0377(10) Uani 1 1 d .
H31A H -0.022692 0.218052 0.232019 0.057 Uiso 1 1 calc GR
H31B H -0.128297 0.329600 0.202743 0.057 Uiso 1 1 calc GR
H31C H -0.005787 0.421750 0.215607 0.057 Uiso 1 1 calc GR
C32 C -0.0532(4) 0.0761(6) 0.1169(2) 0.0316(10) Uani 1 1 d .
H32A H -0.033249 0.049008 0.072999 0.047 Uiso 1 1 calc GR
H32B H -0.137230 0.072880 0.120895 0.047 Uiso 1 1 calc GR
H32C H -0.017686 -0.011157 0.145491 0.047 Uiso 1 1 calc GR
C33 C -0.1403(4) 0.3728(7) 0.0394(2) 0.0385(12) Uani 1 1 d .
H33A H -0.150935 0.470004 0.009340 0.058 Uiso 1 1 calc GR
H33B H -0.208235 0.363669 0.066065 0.058 Uiso 1 1 calc GR
H33C H -0.130354 0.262686 0.016028 0.058 Uiso 1 1 calc GR
C34 C -0.0320(4) 0.5977(6) 0.1077(3) 0.0344(11) Uani 1 1 d .
H34A H 0.037922 0.617026 0.133918 0.052 Uiso 1 1 calc GR
H34B H -0.100210 0.615895 0.133519 0.052 Uiso 1 1 calc GR
H34C H -0.033472 0.680790 0.072151 0.052 Uiso 1 1 calc GR
B2 B 0.1583(4) 0.3157(8) 0.0782(2) 0.0249(9) Uani 1 1 d .

loop_
_atom_site_aniso_label
_atom_site_aniso_U_11
_atom_site_aniso_U_22
_atom_site_aniso_U_33
_atom_site_aniso_U_23
_atom_site_aniso_U_13
_atom_site_aniso_U_12
Br1 0.0314(2) 0.0287(2) 0.0351(2) -0.0009(2) 0.00227(16) -0.0067(2)
O1 0.0169(12) 0.0280(15) 0.0236(13) 0.0067(14) -0.0004(10) -0.0006(13)
O2 0.0213(13) 0.0237(16) 0.0209(13) 0.0019(12) -0.0006(10) -0.0025(12)
N1 0.024(2) 0.046(3) 0.049(2) 0.004(2) 0.0039(18) 0.0038(18)
C1 0.021(2) 0.029(2) 0.029(2) 0.0032(19) 0.0029(17) -0.0043(18)
C2 0.024(2) 0.021(2) 0.036(2) 0.0087(18) -0.0001(17) -0.0028(17)
C3 0.026(2) 0.031(3) 0.024(2) 0.0051(19) 0.0005(16) -0.0024(18)
C4 0.0189(17) 0.0273(19) 0.029(2) 0.007(2) 0.0010(14) -0.006(2)
C5 0.027(2) 0.027(2) 0.030(2) 0.011(2) -0.0006(16) 0.000(2)
C6 0.028(2) 0.032(2) 0.026(2) 0.009(2) -0.0006(15) 0.000(2)
C7 0.019(2) 0.024(2) 0.031(2) 0.0052(18) -0.0014(16) -0.0005(17)
C8 0.019(2) 0.023(2) 0.033(2) 0.0073(18) -0.0018(16) -0.0030(16)
C9 0.0184(18) 0.027(2) 0.025(2) 0.0054(17) -0.0001(15) -0.0029(16)
C10 0.023(2) 0.027(2) 0.038(2) 0.0020(19) -0.0045(18) 0.0030(17)
C11 0.0193(18) 0.034(2) 0.0213(18) 0.003(2) 0.0007(14) -0.0021(19)
C12 0.0203(18) 0.024(2) 0.0259(19) -0.0004(18) 0.0043(14) -0.0023(18)
C13 0.0221(18) 0.024(2) 0.0211(18) -0.0008(17) 0.0035(14) -0.0057(17)
C14 0.040(2) 0.032(2) 0.027(2) -0.004(2) 0.0088(17) -0.010(2)
C15 0.034(2) 0.022(2) 0.034(2) -0.0002(19) -0.0002(19) -0.0048(19)
C16 0.0187(19) 0.041(3) 0.037(2) 0.003(2) 0.0013(16) -0.0040(19)
C17 0.041(3) 0.029(2) 0.040(3) 0.000(2) 0.006(2) 0.009(2)
B1 0.026(2) 0.018(2) 0.0171(19) 0.0000(18) 0.0002(15) -0.0014(19)
Br2 0.0369(2) 0.0601(3) 0.0258(2) -0.0119(2) 0.00430(16) -0.0162(2)
O3 0.0209(14) 0.0263(15) 0.0218(14) 0.0056(12) 0.0022(11) -0.0035(12)
O4 0.0242(14) 0.0254(16) 0.0289(15) 0.0022(12) -0.0041(11) 0.0025(11)
N2 0.023(2) 0.031(2) 0.058(3) -0.006(2) 0.0059(18) -0.0019(17)
C18 0.019(2) 0.036(3) 0.027(2) -0.0012(19) -0.0003(16) -0.0050(18)
C19 0.0200(19) 0.059(3) 0.023(2) 0.012(2) -0.0003(15) 0.007(2)
C20 0.024(2) 0.033(2) 0.041(2) 0.012(2) 0.0058(17) 0.008(2)
C21 0.0185(19) 0.021(2) 0.032(2) 0.0060(17) 0.0026(16) -0.0026(15)
C22 0.037(3) 0.023(2) 0.026(2) 0.0010(18) -0.0031(18) -0.004(2)
C23 0.035(2) 0.022(2) 0.026(2) 0.0039(18) -0.0028(18) -0.0052(19)
C24 0.020(2) 0.021(2) 0.046(3) 0.0035(19) -0.0008(18) -0.0006(17)
C25 0.020(2) 0.023(2) 0.041(2) -0.0011(18) 0.0035(17) -0.0054(17)
C26 0.020(2) 0.026(2) 0.037(2) -0.0013(19) 0.0031(17) -0.0008(17)
C27 0.024(2) 0.026(2) 0.049(3) -0.009(2) 0.0058(19) -0.0056(18)
C28 0.0211(19) 0.024(2) 0.047(3) -0.002(2) 0.0026(17) -0.002(2)
C29 0.0177(19) 0.024(2) 0.029(2) 0.0029(18) 0.0041(16) -0.0005(16)
C30 0.025(2) 0.016(2) 0.027(2) 0.0032(15) 0.0043(16) -0.0027(15)
C31 0.059(3) 0.024(2) 0.031(2) -0.002(2) 0.015(2) -0.005(3)
C32 0.041(3) 0.024(2) 0.030(2) -0.0031(19) 0.008(2) -0.005(2)
C33 0.021(2) 0.044(3) 0.050(3) 0.009(2) -0.006(2) -0.0012(19)
C34 0.032(2) 0.018(2) 0.053(3) 0.001(2) 0.007(2) 0.0031(19)
B2 0.0179(19) 0.020(2) 0.037(2) -0.014(2) 0.0007(17) -0.004(2)

loop_
_atom_type_symbol
_atom_type_description
_atom_type_scat_dispersion_real
_atom_type_scat_dispersion_imag
_atom_type_scat_source
C C 0.0033 0.0016 'International Tables Vol C Tables 4.2.6.8 and 6.1.1.4'
H H 0.0000 0.0000 'International Tables Vol C Tables 4.2.6.8 and 6.1.1.4'
B B 0.0013 0.0007 'International Tables Vol C Tables 4.2.6.8 and 6.1.1.4'
Br Br -0.2901 2.4595 'International Tables Vol C Tables 4.2.6.8 and 6.1.1.4'
N N 0.0061 0.0033 'International Tables Vol C Tables 4.2.6.8 and 6.1.1.4'
O O 0.0106 0.0060 'International Tables Vol C Tables 4.2.6.8 and 6.1.1.4'

loop_
_geom_angle_atom_site_label_1
_geom_angle_atom_site_label_2
_geom_angle_atom_site_label_3
_geom_angle
B1 O1 C12 107.1(3)
B1 O2 C13 106.7(3)
C2 C1 Br1 118.9(3)
C6 C1 Br1 119.5(3)
C6 C1 C2 121.5(4)
C1 C2 H2 120.5
C1 C2 C3 119.0(4)
C3 C2 H2 120.5
C2 C3 H3 119.6
C2 C3 C4 120.7(4)
C4 C3 H3 119.6
C3 C4 C5 118.6(4)
C3 C4 C7 122.7(3)
C5 C4 C7 118.7(4)
C4 C5 H5 119.5
C6 C5 C4 121.0(4)
C6 C5 H5 119.5
C1 C6 C5 119.0(4)
C1 C6 H6 120.5
C5 C6 H6 120.5
C4 C7 H7 116.7
C8 C7 C4 126.7(4)
C8 C7 H7 116.7
C7 C8 H8 117.9
C7 C8 C9 124.2(4)
C9 C8 H8 117.9
C8 C9 H9 108.5
C8 C9 C11 113.1(3)
C10 C9 C8 109.6(3)
C10 C9 H9 108.5
C10 C9 C11 108.5(3)
C11 C9 H9 108.5
N1 C10 C9 177.7(5)
C9 C11 H11A 108.8
C9 C11 H11B 108.8
C9 C11 B1 113.9(3)
H11A C11 H11B 107.7
B1 C11 H11A 108.8
B1 C11 H11B 108.8
O1 C12 C13 102.4(3)
O1 C12 C16 107.9(3)
O1 C12 C17 105.7(3)
C16 C12 C13 115.0(4)
C16 C12 C17 111.0(4)
C17 C12 C13 113.8(3)
O2 C13 C12 102.5(3)
O2 C13 C14 108.2(3)
O2 C13 C15 106.8(3)
C14 C13 C12 115.3(4)
C14 C13 C15 110.1(4)
C15 C13 C12 113.3(3)
C13 C14 H14A 109.5
C13 C14 H14B 109.5
C13 C14 H14C 109.5
H14A C14 H14B 109.5
H14A C14 H14C 109.5
H14B C14 H14C 109.5
C13 C15 H15A 109.5
C13 C15 H15B 109.5
C13 C15 H15C 109.5
H15A C15 H15B 109.5
H15A C15 H15C 109.5
H15B C15 H15C 109.5
C12 C16 H16A 109.5
C12 C16 H16B 109.5
C12 C16 H16C 109.5
H16A C16 H16B 109.5
H16A C16 H16C 109.5
H16B C16 H16C 109.5
C12 C17 H17A 109.5
C12 C17 H17B 109.5
C12 C17 H17C 109.5
H17A C17 H17B 109.5
H17A C17 H17C 109.5
H17B C17 H17C 109.5
O1 B1 O2 114.0(3)
O1 B1 C11 121.8(3)
O2 B1 C11 124.2(3)
B2 O3 C29 106.8(3)
B2 O4 C30 107.7(3)
C19 C18 Br2 120.6(3)
C23 C18 Br2 119.1(4)
C23 C18 C19 120.3(4)
C18 C19 H19 120.1
C20 C19 C18 119.8(4)
C20 C19 H19 120.1
C19 C20 H20 119.4
C19 C20 C21 121.2(5)
C21 C20 H20 119.4
C20 C21 C22 117.5(4)
C20 C21 C24 120.5(4)
C22 C21 C24 121.9(4)
C21 C22 H22 119.0
C23 C22 C21 122.0(4)
C23 C22 H22 119.0
C18 C23 H23 120.5
C22 C23 C18 119.1(4)
C22 C23 H23 120.5
C21 C24 H24 117.4
C25 C24 C21 125.1(4)
C25 C24 H24 117.4
C24 C25 H25 117.1
C24 C25 C26 125.8(4)
C26 C25 H25 117.1
C25 C26 H26 108.5
C25 C26 C28 115.0(4)
C27 C26 C25 107.1(3)
C27 C26 H26 108.5
C27 C26 C28 109.0(4)
C28 C26 H26 108.5
N2 C27 C26 177.7(5)
C26 C28 H28A 109.5
C26 C28 H28B 109.5
C26 C28 B2 110.9(4)
H28A C28 H28B 108.0
B2 C28 H28A 109.5
B2 C28 H28B 109.5
O3 C29 C30 102.7(3)
O3 C29 C33 107.9(3)
O3 C29 C34 106.0(3)
C33 C29 C30 114.7(4)
C33 C29 C34 111.0(4)
C34 C29 C30 113.7(4)
O4 C30 C29 102.2(3)
O4 C30 C31 107.9(3)
O4 C30 C32 106.0(3)
C31 C30 C29 115.5(4)
C31 C30 C32 110.3(4)
C32 C30 C29 114.0(4)
C30 C31 H31A 109.5
C30 C31 H31B 109.5
C30 C31 H31C 109.5
H31A C31 H31B 109.5
H31A C31 H31C 109.5
H31B C31 H31C 109.5
C30 C32 H32A 109.5
C30 C32 H32B 109.5
C30 C32 H32C 109.5
H32A C32 H32B 109.5
H32A C32 H32C 109.5
H32B C32 H32C 109.5
C29 C33 H33A 109.5
C29 C33 H33B 109.5
C29 C33 H33C 109.5
H33A C33 H33B 109.5
H33A C33 H33C 109.5
H33B C33 H33C 109.5
C29 C34 H34A 109.5
C29 C34 H34B 109.5
C29 C34 H34C 109.5
H34A C34 H34B 109.5
H34A C34 H34C 109.5
H34B C34 H34C 109.5
O3 B2 C28 124.6(4)
O4 B2 O3 113.9(3)
O4 B2 C28 121.4(4)

loop_
_geom_bond_atom_site_label_1
_geom_bond_atom_site_label_2
_geom_bond_distance
Br1 C1 1.904(5)
O1 C12 1.462(4)
O1 B1 1.357(5)
O2 C13 1.466(5)
O2 B1 1.363(5)
N1 C10 1.144(6)
C1 C2 1.385(6)
C1 C6 1.373(7)
C2 H2 0.9300
C2 C3 1.389(6)
C3 H3 0.9300
C3 C4 1.390(7)
C4 C5 1.397(5)
C4 C7 1.478(7)
C5 H5 0.9300
C5 C6 1.385(7)
C6 H6 0.9300
C7 H7 0.9300
C7 C8 1.319(6)
C8 H8 0.9300
C8 C9 1.500(6)
C9 H9 0.9800
C9 C10 1.481(6)
C9 C11 1.542(5)
C11 H11A 0.9700
C11 H11B 0.9700
C11 B1 1.566(6)
C12 C13 1.554(6)
C12 C16 1.514(5)
C12 C17 1.523(6)
C13 C14 1.517(5)
C13 C15 1.522(6)
C14 H14A 0.9600
C14 H14B 0.9600
C14 H14C 0.9600
C15 H15A 0.9600
C15 H15B 0.9600
C15 H15C 0.9600
C16 H16A 0.9600
C16 H16B 0.9600
C16 H16C 0.9600
C17 H17A 0.9600
C17 H17B 0.9600
C17 H17C 0.9600
Br2 C18 1.886(5)
O3 C29 1.466(5)
O3 B2 1.361(6)
O4 C30 1.464(5)
O4 B2 1.351(6)
N2 C27 1.136(6)
C18 C19 1.386(8)
C18 C23 1.380(6)
C19 H19 0.9300
C19 C20 1.376(7)
C20 H20 0.9300
C20 C21 1.387(6)
C21 C22 1.395(6)
C21 C24 1.479(6)
C22 H22 0.9300
C22 C23 1.372(6)
C23 H23 0.9300
C24 H24 0.9300
C24 C25 1.316(6)
C25 H25 0.9300
C25 C26 1.510(6)
C26 H26 0.9800
C26 C27 1.490(6)
C26 C28 1.534(7)
C28 H28A 0.9700
C28 H28B 0.9700
C28 B2 1.571(6)
C29 C30 1.555(6)
C29 C33 1.511(6)
C29 C34 1.515(6)
C30 C31 1.515(6)
C30 C32 1.526(6)
C31 H31A 0.9600
C31 H31B 0.9600
C31 H31C 0.9600
C32 H32A 0.9600
C32 H32B 0.9600
C32 H32C 0.9600
C33 H33A 0.9600
C33 H33B 0.9600
C33 H33C 0.9600
C34 H34A 0.9600
C34 H34B 0.9600
C34 H34C 0.9600
